data_4305337
loop_
_publ_author_name
'Ramaswamy Murugavel'
'Subramaniam Kuppuswamy'
'S\"oren Randoll'

_publ_contact_author_address
;
Department of Chemistry
Indian Institute of Technology Bombay
Powai
Mumbai
Maharastra
400076
INDIA
;
_publ_contact_author_email RMV@CHEM.IITB.AC.IN
_publ_contact_author_name 'Ramaswamy Murugavel'
_publ_section_title
;
Cooperative Binding of Phosphate Anion and a Neutral Nitrogen Donor to
Alkaline-Earth Metal Ions. Investigation of Group 2 Metal-Organophosphate
Interaction in the Absence and Presence of 1,10-Phenanthroline
;
_journal_name_full 'Inorganic Chemistry'
_journal_page_first 6028
_journal_page_last 6039
_journal_paper_doi 10.1021/ic8003239
_journal_volume 47
_journal_year 2008
_chemical_formula_moiety 'C14 H39 O13 P2 Sr1'
_chemical_formula_sum 'C14 H39 O13 P Sr'
_chemical_formula_weight 534.04
_chemical_name_systematic
;
 ?
;
_space_group_IT_number 14
_symmetry_cell_setting monoclinic
_symmetry_space_group_name_Hall '-P 2ybc'
_symmetry_space_group_name_H-M 'P 1 21/c 1'
_atom_sites_solution_hydrogens geom
_atom_sites_solution_primary direct
_atom_sites_solution_secondary difmap
_audit_creation_method SHELXL-97
_cell_angle_alpha 90.000(6)
_cell_angle_beta 107.532(7)
_cell_angle_gamma 90.000(5)
_cell_formula_units_Z 4
_cell_length_a 18.0616(13)
_cell_length_b 10.7103(7)
_cell_length_c 11.8239(10)
_cell_measurement_reflns_used 5431
_cell_measurement_temperature 150(2)
_cell_measurement_theta_max 32.3616
_cell_measurement_theta_min 3.0213
_cell_volume 2181.0(3)
_computing_cell_refinement 'CrysAlis RED, Oxford Diffraction Ltd.,'
_computing_data_collection 'CrysAlis CCD, Oxford Diffraction Ltd.,'
_computing_data_reduction 'CrysAlis RED, Oxford Diffraction Ltd.,'
_computing_molecular_graphics 'Ortep-3 for Windows (Farrugia, 1997)'
_computing_publication_material 'WinGX publication routines (Farrugia, 1999)'
_computing_structure_refinement 'SHELXL-97 (Sheldrick, 1997)'
_computing_structure_solution 'SHELXS-86 (Sheldrick, 1986)'
_diffrn_ambient_temperature 150(2)
_diffrn_detector_area_resol_mean 15.9948
_diffrn_measured_fraction_theta_full 0.979
_diffrn_measured_fraction_theta_max 0.979
_diffrn_measurement_details
;
  1 omega   -7.00   43.00   1.0000   20.0000
omega____ theta____ kappa____ phi______ omega'___ theta'___ frames
    -      -29.1908   45.0000  240.0000    0.0000    0.0000 50

  2 omega  -51.00    3.00   1.0000   20.0000
omega____ theta____ kappa____ phi______ omega'___ theta'___ frames
    -      -29.1908  -75.0000  120.0000    0.0000    0.0000 54

  3 phi   -180.00 -119.00   1.0000   20.0000
omega____ theta____ kappa____ phi______ omega'___ theta'___ frames
 -40.0000  -29.1908    0.0000     -        0.0000    0.0000 61

  4 omega   -8.00   43.00   1.0000   20.0000
omega____ theta____ kappa____ phi______ omega'___ theta'___ frames
    -      -29.1908   45.0000    0.0000    0.0000    0.0000 51

  5 omega  -11.00   43.00   1.0000   20.0000
omega____ theta____ kappa____ phi______ omega'___ theta'___ frames
    -      -29.1908   75.0000  240.0000    0.0000    0.0000 54

  6 omega  -54.00   -9.00   1.0000   20.0000
omega____ theta____ kappa____ phi______ omega'___ theta'___ frames
    -      -29.1908   75.0000  240.0000    0.0000    0.0000 45

  7 omega  -43.00    8.00   1.0000   20.0000
omega____ theta____ kappa____ phi______ omega'___ theta'___ frames
    -       29.6596  -45.0000    0.0000    0.0000    0.0000 51

;
_diffrn_measurement_device_type 'OXFORD DIFFRACTIOM X CALIBUR-S'
_diffrn_measurement_method 'omega(w)-q scan'
_diffrn_orient_matrix_UB_11 0.0204746860
_diffrn_orient_matrix_UB_12 0.0210654820
_diffrn_orient_matrix_UB_13 0.0389190290
_diffrn_orient_matrix_UB_21 -0.0039939097
_diffrn_orient_matrix_UB_22 0.0624620902
_diffrn_orient_matrix_UB_23 -0.0130586116
_diffrn_orient_matrix_UB_31 -0.0591648069
_diffrn_orient_matrix_UB_32 0.0029240441
_diffrn_orient_matrix_UB_33 0.0012242891
_diffrn_radiation_monochromator graphite
_diffrn_radiation_source 'Enhance (Mo) X-ray Source'
_diffrn_radiation_type MoK\a
_diffrn_radiation_wavelength 0.71073
_diffrn_reflns_av_R_equivalents 0.0265
_diffrn_reflns_av_sigmaI/netI 0.0380
_diffrn_reflns_limit_h_max 21
_diffrn_reflns_limit_h_min -19
_diffrn_reflns_limit_k_max 12
_diffrn_reflns_limit_k_min -12
_diffrn_reflns_limit_l_max 14
_diffrn_reflns_limit_l_min -14
_diffrn_reflns_number 11283
_diffrn_reflns_theta_full 25.00
_diffrn_reflns_theta_max 25.00
_diffrn_reflns_theta_min 3.04
_exptl_absorpt_coefficient_mu 2.608
_exptl_absorpt_correction_T_max 0.6371
_exptl_absorpt_correction_T_min 0.4799
_exptl_absorpt_correction_type multi-scan
_exptl_absorpt_process_details
;
CrysAlis RED, Oxford Diffraction Ltd.,
Version 1.171.32.4 (release 27-04-2006 CrysAlis171 .NET)
(compiled Apr 27 2007,17:53:11)
Empirical absorption correction using spherical harmonics,
 implemented in SCALE3 ABSPACK scaling algorithm.
;
_exptl_crystal_colour colorless
_exptl_crystal_density_diffrn 1.626
_exptl_crystal_density_method 'not measured'
_exptl_crystal_description plate
_exptl_crystal_F_000 1120
_exptl_crystal_size_max 0.33
_exptl_crystal_size_mid 0.26
_exptl_crystal_size_min 0.19
_refine_diff_density_max 1.959
_refine_diff_density_min -1.703
_refine_diff_density_rms 0.142
_refine_ls_extinction_method none
_refine_ls_goodness_of_fit_ref 1.087
_refine_ls_hydrogen_treatment mixed
_refine_ls_matrix_type full
_refine_ls_number_parameters 270
_refine_ls_number_reflns 3754
_refine_ls_number_restraints 0
_refine_ls_restrained_S_all 1.087
_refine_ls_R_factor_all 0.0867
_refine_ls_R_factor_gt 0.0688
_refine_ls_shift/su_max 0.001
_refine_ls_shift/su_mean 0.000
_refine_ls_structure_factor_coef Fsqd
_refine_ls_weighting_details 'calc w=1/[\s^2^(Fo^2^)+(0.1132P)^2^+11.0810P] where P=(Fo^2^+2Fc^2^)/3'
_refine_ls_weighting_scheme calc
_refine_ls_wR_factor_gt 0.1910
_refine_ls_wR_factor_ref 0.2035
_reflns_number_gt 2928
_reflns_number_total 3754
_reflns_threshold_expression >2sigma(I)
_cod_data_source_file ic8003239-file003_2.cif
_cod_data_source_block newrm187-relabeled
_cod_database_code 4305337

loop_
_symmetry_equiv_pos_as_xyz
'x, y, z'
'-x, y+1/2, -z+1/2'
'-x, -y, -z'
'x, -y-1/2, z-1/2'

loop_
_atom_site_label
_atom_site_type_symbol
_atom_site_fract_x
_atom_site_fract_y
_atom_site_fract_z
_atom_site_U_iso_or_equiv
_atom_site_adp_type
_atom_site_occupancy
_atom_site_symmetry_multiplicity
_atom_site_calc_flag
_atom_site_refinement_flags
_atom_site_disorder_assembly
_atom_site_disorder_group
C1 C 0.8380(3) 0.4585(6) 0.0422(5) 0.0173(12) Uani 1 1 d . . .
C2 C 0.8784(3) 0.5713(5) 0.0633(5) 0.0174(12) Uani 1 1 d . . .
C3 C 0.9334(4) 0.5876(6) 0.1736(6) 0.0229(14) Uani 1 1 d . . .
H3 H 0.9610 0.6642 0.1910 0.027 Uiso 1 1 calc R . .
C4 C 0.9484(4) 0.4944(6) 0.2583(6) 0.0267(15) Uani 1 1 d . . .
H4 H 0.9855 0.5074 0.3336 0.032 Uiso 1 1 calc R . .
C5 C 0.9090(4) 0.3817(6) 0.2328(6) 0.0280(15) Uani 1 1 d . . .
H5 H 0.9205 0.3171 0.2906 0.034 Uiso 1 1 calc R . .
C6 C 0.8529(3) 0.3614(6) 0.1239(5) 0.0198(13) Uani 1 1 d . . .
C7 C 0.8650(4) 0.6690(6) -0.0346(6) 0.0288(15) Uani 1 1 d . . .
H7 H 0.8088 0.6661 -0.0816 0.035 Uiso 1 1 calc R . .
C8 C 0.8832(5) 0.8010(6) 0.0120(7) 0.0366(18) Uani 1 1 d . . .
H8A H 0.8522 0.8211 0.0647 0.055 Uiso 1 1 calc R . .
H8B H 0.8707 0.8597 -0.0547 0.055 Uiso 1 1 calc R . .
H8C H 0.9385 0.8075 0.0560 0.055 Uiso 1 1 calc R . .
C9 C 0.9106(9) 0.6353(9) -0.1155(9) 0.082(4) Uani 1 1 d . . .
H9A H 0.9020 0.6979 -0.1786 0.123 Uiso 1 1 calc R . .
H9B H 0.8940 0.5532 -0.1506 0.123 Uiso 1 1 calc R . .
H9C H 0.9659 0.6326 -0.0708 0.123 Uiso 1 1 calc R . .
C10 C 0.8129(4) 0.2363(6) 0.0929(6) 0.0274(15) Uani 1 1 d . . .
H10 H 0.7592 0.2531 0.0399 0.033 Uiso 1 1 calc R . .
C11 C 0.8051(9) 0.1673(11) 0.1984(9) 0.099(5) Uani 1 1 d . . .
H11A H 0.7788 0.0876 0.1728 0.148 Uiso 1 1 calc R . .
H11B H 0.7747 0.2174 0.2377 0.148 Uiso 1 1 calc R . .
H11C H 0.8568 0.1516 0.2538 0.148 Uiso 1 1 calc R . .
C12 C 0.8547(5) 0.1599(8) 0.0211(9) 0.054(2) Uani 1 1 d . . .
H12A H 0.8576 0.2086 -0.0476 0.081 Uiso 1 1 calc R . .
H12B H 0.8259 0.0825 -0.0063 0.081 Uiso 1 1 calc R . .
H12C H 0.9073 0.1396 0.0711 0.081 Uiso 1 1 calc R . .
O12 O 0.7514(8) 0.6157(15) 0.1965(13) 0.158(5) Uani 1 1 d . . .
H12 H 0.7108 0.6565 0.1917 0.237 Uiso 1 1 calc R . .
O13 O 0.5664(6) 0.4665(9) 0.1292(8) 0.098(3) Uani 1 1 d . . .
H13 H 0.5732 0.4718 0.2025 0.146 Uiso 1 1 calc R . .
O1 O 0.6774(3) 0.5206(6) 0.0154(5) 0.0506(17) Uani 1 1 d . . .
O2 O 0.6673(3) 0.5526(5) -0.1970(4) 0.0451(15) Uani 1 1 d . . .
O3 O 0.6512(4) 0.3403(6) -0.1297(13) 0.182(7) Uani 1 1 d . . .
O4 O 0.7826(2) 0.4393(4) -0.0674(4) 0.0240(10) Uani 1 1 d . . .
O5 O 0.5849(3) 0.1236(8) 0.0875(5) 0.075(3) Uani 1 1 d . . .
O6 O 0.4731(3) 0.1021(6) -0.1455(5) 0.0500(17) Uani 1 1 d . . .
O7 O 0.5047(3) -0.1444(7) -0.2904(5) 0.064(2) Uani 1 1 d . . .
O8 O 0.5595(3) -0.3130(6) -0.0242(6) 0.060(2) Uani 1 1 d . . .
O9 O 0.6535(3) 0.0947(4) -0.1418(4) 0.0333(12) Uani 1 1 d . . .
O10 O 0.6991(3) -0.1196(5) 0.1055(5) 0.0435(14) Uani 1 1 d . . .
O11 O 0.6711(3) -0.1901(5) -0.1464(4) 0.0254(10) Uani 1 1 d . . .
C13 C 0.7562(5) 0.5271(8) 0.2648(7) 0.0405(19) Uani 1 1 d . . .
H13A H 0.8098 0.4962 0.2907 0.061 Uiso 1 1 calc R . .
H13B H 0.7214 0.4601 0.2241 0.061 Uiso 1 1 calc R . .
H13C H 0.7414 0.5545 0.3340 0.061 Uiso 1 1 calc R . .
C14 C 0.5967(5) 0.3523(8) 0.1038(8) 0.046(2) Uani 1 1 d . . .
H14A H 0.6340 0.3683 0.0602 0.070 Uiso 1 1 calc R . .
H14B H 0.5543 0.3003 0.0554 0.070 Uiso 1 1 calc R . .
H14C H 0.6227 0.3089 0.1781 0.070 Uiso 1 1 calc R . .
P1 P 0.68999(10) 0.46354(16) -0.0941(2) 0.0430(6) Uani 1 1 d . . .
Sr1 Sr 0.57335(3) -0.08064(7) -0.06446(6) 0.0352(3) Uani 1 1 d . . .
H9D H 0.6612 0.1650 -0.1240 0.080 Uiso 1 1 d . . .
H9E H 0.7008 0.0631 -0.1611 0.080 Uiso 1 1 d . . .
H8D H 0.5110 0.6444 -0.0551 0.080 Uiso 1 1 d . . .
H11D H 0.670(4) -0.259(7) -0.160(6) 0.013(18) Uiso 1 1 d . . .
H11E H 0.7035 -0.1569 -0.1798 0.080 Uiso 1 1 d . . .
H8E H 0.5988 0.6274 -0.0148 0.080 Uiso 1 1 d . . .
H7A H 0.5094 -0.2097 -0.2904 0.080 Uiso 1 1 d . . .
H5A H 0.5953 0.1827 0.1084 0.080 Uiso 1 1 d . . .
H6A H 0.4387 0.0737 -0.2045 0.080 Uiso 1 1 d . . .
H10A H 0.6971 0.6088 -0.3139 0.080 Uiso 1 1 d . . .
H7C H 0.5497 0.3418 -0.1942 0.080 Uiso 1 1 d . . .
H10B H 0.7191 -0.2076 0.1242 0.080 Uiso 1 1 d . . .
H6B H 0.4529 0.1783 -0.1188 0.080 Uiso 1 1 d . . .
H5B H 0.6020 0.0896 0.1578 0.080 Uiso 1 1 d . . .

loop_
_atom_site_aniso_label
_atom_site_aniso_U_11
_atom_site_aniso_U_22
_atom_site_aniso_U_33
_atom_site_aniso_U_23
_atom_site_aniso_U_13
_atom_site_aniso_U_12
C1 0.011(3) 0.020(3) 0.021(3) -0.001(2) 0.005(2) 0.002(2)
C2 0.013(3) 0.021(3) 0.020(3) -0.002(2) 0.006(2) 0.003(2)
C3 0.021(3) 0.020(3) 0.026(3) -0.002(3) 0.005(3) -0.001(2)
C4 0.028(3) 0.027(4) 0.020(3) -0.003(3) 0.000(3) 0.000(3)
C5 0.036(4) 0.024(3) 0.023(3) 0.006(3) 0.009(3) 0.001(3)
C6 0.022(3) 0.018(3) 0.022(3) -0.002(2) 0.011(3) 0.001(2)
C7 0.032(4) 0.019(3) 0.027(4) 0.006(3) -0.004(3) -0.004(3)
C8 0.045(4) 0.018(4) 0.043(4) 0.007(3) 0.007(4) 0.001(3)
C9 0.182(13) 0.037(5) 0.061(7) 0.010(5) 0.088(8) 0.009(6)
C10 0.035(4) 0.022(3) 0.024(3) 0.002(3) 0.007(3) -0.008(3)
C11 0.186(14) 0.068(7) 0.055(6) -0.010(5) 0.056(8) -0.086(9)
C12 0.056(5) 0.029(4) 0.073(6) -0.023(4) 0.013(5) 0.007(4)
O12 0.123(10) 0.205(15) 0.138(11) -0.046(10) 0.027(9) 0.032(10)
O13 0.094(7) 0.103(7) 0.093(6) -0.009(5) 0.024(6) -0.003(5)
O1 0.019(3) 0.083(4) 0.055(4) 0.050(3) 0.018(2) 0.021(3)
O2 0.045(3) 0.055(3) 0.020(2) -0.014(2) -0.012(2) 0.034(3)
O3 0.024(4) 0.012(3) 0.419(19) -0.018(6) -0.070(7) 0.003(3)
O4 0.019(2) 0.018(2) 0.027(2) -0.0011(17) -0.0048(18) 0.0024(17)
O5 0.034(3) 0.127(6) 0.043(3) -0.059(4) -0.020(3) 0.037(4)
O6 0.028(3) 0.069(4) 0.036(3) -0.036(3) -0.016(2) 0.025(3)
O7 0.018(3) 0.115(6) 0.047(3) -0.057(4) -0.008(2) 0.022(3)
O8 0.021(3) 0.072(4) 0.089(5) -0.060(4) 0.019(3) -0.005(3)
O9 0.033(3) 0.024(3) 0.038(3) -0.005(2) 0.004(2) 0.009(2)
O10 0.023(3) 0.043(3) 0.054(3) -0.013(3) -0.003(2) 0.008(2)
O11 0.025(2) 0.015(3) 0.042(3) -0.003(2) 0.019(2) 0.0002(19)
C13 0.039(4) 0.048(5) 0.035(4) -0.008(4) 0.011(4) 0.006(4)
C14 0.054(5) 0.041(5) 0.049(5) 0.006(4) 0.022(4) -0.005(4)
P1 0.0139(9) 0.0119(9) 0.0832(17) 0.0036(9) -0.0156(9) -0.0001(7)
Sr1 0.0147(4) 0.0485(5) 0.0363(4) -0.0302(3) -0.0015(3) 0.0078(3)

loop_
_atom_type_symbol
_atom_type_description
_atom_type_scat_dispersion_real
_atom_type_scat_dispersion_imag
_atom_type_scat_source
C C 0.0033 0.0016 'International Tables Vol C Tables 4.2.6.8 and 6.1.1.4'
H H 0.0000 0.0000 'International Tables Vol C Tables 4.2.6.8 and 6.1.1.4'
O O 0.0106 0.0060 'International Tables Vol C Tables 4.2.6.8 and 6.1.1.4'
P P 0.1023 0.0942 'International Tables Vol C Tables 4.2.6.8 and 6.1.1.4'
Sr Sr -1.5307 3.2498 'International Tables Vol C Tables 4.2.6.8 and 6.1.1.4'

loop_
_geom_angle_atom_site_label_1
_geom_angle_atom_site_label_2
_geom_angle_atom_site_label_3
_geom_angle
_geom_angle_site_symmetry_1
_geom_angle_site_symmetry_3
_geom_angle_publ_flag
C6 C1 O4 118.1(5) . . ?
C6 C1 C2 122.8(5) . . ?
O4 C1 C2 119.0(5) . . ?
C3 C2 C1 117.6(6) . . ?
C3 C2 C7 122.0(5) . . ?
C1 C2 C7 120.3(5) . . ?
C4 C3 C2 121.2(6) . . ?
C4 C3 H3 119.4 . . ?
C2 C3 H3 119.4 . . ?
C3 C4 C5 119.7(6) . . ?
C3 C4 H4 120.2 . . ?
C5 C4 H4 120.2 . . ?
C4 C5 C6 121.2(6) . . ?
C4 C5 H5 119.4 . . ?
C6 C5 H5 119.4 . . ?
C1 C6 C5 117.4(6) . . ?
C1 C6 C10 121.0(5) . . ?
C5 C6 C10 121.5(6) . . ?
C9 C7 C8 111.1(7) . . ?
C9 C7 C2 109.4(6) . . ?
C8 C7 C2 113.4(5) . . ?
C9 C7 H7 107.6 . . ?
C8 C7 H7 107.6 . . ?
C2 C7 H7 107.6 . . ?
C7 C8 H8A 109.5 . . ?
C7 C8 H8B 109.5 . . ?
H8A C8 H8B 109.5 . . ?
C7 C8 H8C 109.5 . . ?
H8A C8 H8C 109.5 . . ?
H8B C8 H8C 109.5 . . ?
C7 C9 H9A 109.5 . . ?
C7 C9 H9B 109.5 . . ?
H9A C9 H9B 109.5 . . ?
C7 C9 H9C 109.5 . . ?
H9A C9 H9C 109.5 . . ?
H9B C9 H9C 109.5 . . ?
C11 C10 C6 113.2(6) . . ?
C11 C10 C12 112.7(8) . . ?
C6 C10 C12 109.2(6) . . ?
C11 C10 H10 107.1 . . ?
C6 C10 H10 107.1 . . ?
C12 C10 H10 107.1 . . ?
C10 C11 H11A 109.5 . . ?
C10 C11 H11B 109.5 . . ?
H11A C11 H11B 109.5 . . ?
C10 C11 H11C 109.5 . . ?
H11A C11 H11C 109.5 . . ?
H11B C11 H11C 109.5 . . ?
C10 C12 H12A 109.5 . . ?
C10 C12 H12B 109.5 . . ?
H12A C12 H12B 109.5 . . ?
C10 C12 H12C 109.5 . . ?
H12A C12 H12C 109.5 . . ?
H12B C12 H12C 109.5 . . ?
C13 O12 H12 109.5 . . ?
C14 O13 H13 109.5 . . ?
C1 O4 P1 124.3(4) . . ?
Sr1 O5 Sr1 86.18(19) . 3_655 ?
Sr1 O5 H5A 156.0(8) . . ?
Sr1 O5 H5A 110.2(5) 3_655 . ?
Sr1 O5 H5B 102.8(5) . . ?
Sr1 O5 H5B 94.7(6) 3_655 . ?
H5A O5 H5B 93.5(5) . . ?
Sr1 O6 Sr1 88.49(19) . 3_655 ?
Sr1 O6 H6A 106.7(4) . . ?
Sr1 O6 H6A 110.8(5) 3_655 . ?
Sr1 O6 H6B 141.0(4) . . ?
Sr1 O6 H6B 63.5(3) 3_655 . ?
H6A O6 H6B 108.3(5) . . ?
Sr1 O7 H7A 103.6(5) . . ?
Sr1 O9 H9D 130.6(5) . . ?
Sr1 O9 H9E 115.0(3) . . ?
H9D O9 H9E 106.8(5) . . ?
Sr1 O10 H10B 119.7(4) . . ?
Sr1 O11 H11D 124(5) . . ?
Sr1 O11 H11E 128.4(4) . . ?
H11D O11 H11E 106(5) . . ?
O12 C13 H13A 109.5 . . ?
O12 C13 H13B 109.5 . . ?
H13A C13 H13B 109.5 . . ?
O12 C13 H13C 109.5 . . ?
H13A C13 H13C 109.5 . . ?
H13B C13 H13C 109.5 . . ?
O13 C14 H14A 109.5 . . ?
O13 C14 H14B 109.5 . . ?
H14A C14 H14B 109.5 . . ?
O13 C14 H14C 109.5 . . ?
H14A C14 H14C 109.5 . . ?
H14B C14 H14C 109.5 . . ?
O3 P1 O2 110.0(6) . . ?
O3 P1 O1 114.9(7) . . ?
O2 P1 O1 111.3(3) . . ?
O3 P1 O4 106.3(3) . . ?
O2 P1 O4 105.8(3) . . ?
O1 P1 O4 108.1(3) . . ?
O11 Sr1 O8 74.98(16) . . ?
O11 Sr1 O10 70.83(17) . . ?
O8 Sr1 O10 79.05(18) . . ?
O11 Sr1 O6 133.01(17) . . ?
O8 Sr1 O6 133.84(18) . . ?
O10 Sr1 O6 138.64(16) . . ?
O11 Sr1 O7 70.59(15) . . ?
O8 Sr1 O7 84.0(2) . . ?
O10 Sr1 O7 140.68(16) . . ?
O6 Sr1 O7 76.46(17) . . ?
O11 Sr1 O9 71.71(15) . . ?
O8 Sr1 O9 146.48(15) . . ?
O10 Sr1 O9 86.56(17) . . ?
O6 Sr1 O9 74.92(18) . . ?
O7 Sr1 O9 88.5(2) . . ?
O11 Sr1 O5 132.78(17) . . ?
O8 Sr1 O5 129.3(2) . . ?
O10 Sr1 O5 75.39(16) . . ?
O6 Sr1 O5 64.18(16) . . ?
O7 Sr1 O5 139.8(2) . . ?
O9 Sr1 O5 74.3(2) . . ?
O11 Sr1 O5 133.38(16) . 3_655 ?
O8 Sr1 O5 73.0(2) . 3_655 ?
O10 Sr1 O5 132.7(2) . 3_655 ?
O6 Sr1 O5 61.5(2) . 3_655 ?
O7 Sr1 O5 73.20(17) . 3_655 ?
O9 Sr1 O5 135.4(2) . 3_655 ?
O5 Sr1 O5 93.82(19) . 3_655 ?
O11 Sr1 O6 135.49(15) . 3_655 ?
O8 Sr1 O6 71.92(18) . 3_655 ?
O10 Sr1 O6 74.32(16) . 3_655 ?
O6 Sr1 O6 91.51(19) . 3_655 ?
O7 Sr1 O6 132.70(18) . 3_655 ?
O9 Sr1 O6 132.76(16) . 3_655 ?
O5 Sr1 O6 59.3(2) . 3_655 ?
O5 Sr1 O6 61.18(16) 3_655 3_655 ?
O11 Sr1 Sr1 178.92(12) . 3_655 ?
O8 Sr1 Sr1 104.20(12) . 3_655 ?
O10 Sr1 Sr1 108.37(13) . 3_655 ?
O6 Sr1 Sr1 48.07(13) . 3_655 ?
O7 Sr1 Sr1 110.10(11) . 3_655 ?
O9 Sr1 Sr1 109.05(10) . 3_655 ?
O5 Sr1 Sr1 47.21(13) . 3_655 ?
O5 Sr1 Sr1 46.61(11) 3_655 3_655 ?
O6 Sr1 Sr1 43.43(10) 3_655 3_655 ?
O11 Sr1 H7A 64.01(11) . . ?
O8 Sr1 H7A 71.10(14) . . ?
O10 Sr1 H7A 130.59(12) . . ?
O6 Sr1 H7A 88.84(10) . . ?
O7 Sr1 H7A 13.56(16) . . ?
O9 Sr1 H7A 97.15(11) . . ?
O5 Sr1 H7A 152.89(13) . . ?
O5 Sr1 H7A 74.03(10) 3_655 . ?
O6 Sr1 H7A 128.16(11) 3_655 . ?
Sr1 Sr1 H7A 116.48(3) 3_655 . ?

loop_
_geom_bond_atom_site_label_1
_geom_bond_atom_site_label_2
_geom_bond_distance
_geom_bond_site_symmetry_2
_geom_bond_publ_flag
C1 C6 1.390(9) . ?
C1 O4 1.393(7) . ?
C1 C2 1.395(8) . ?
C2 C3 1.392(9) . ?
C2 C7 1.524(9) . ?
C3 C4 1.382(9) . ?
C3 H3 0.9500 . ?
C4 C5 1.387(10) . ?
C4 H4 0.9500 . ?
C5 C6 1.395(9) . ?
C5 H5 0.9500 . ?
C6 C10 1.514(9) . ?
C7 C9 1.482(12) . ?
C7 C8 1.517(9) . ?
C7 H7 1.0000 . ?
C8 H8A 0.9800 . ?
C8 H8B 0.9800 . ?
C8 H8C 0.9800 . ?
C9 H9A 0.9800 . ?
C9 H9B 0.9800 . ?
C9 H9C 0.9800 . ?
C10 C11 1.492(11) . ?
C10 C12 1.532(11) . ?
C10 H10 1.0000 . ?
C11 H11A 0.9800 . ?
C11 H11B 0.9800 . ?
C11 H11C 0.9800 . ?
C12 H12A 0.9800 . ?
C12 H12B 0.9800 . ?
C12 H12C 0.9800 . ?
O12 C13 1.233(16) . ?
O12 H12 0.8400 . ?
O13 C14 1.408(12) . ?
O13 H13 0.8400 . ?
O1 P1 1.509(7) . ?
O2 P1 1.503(6) . ?
O3 P1 1.494(6) . ?
O4 P1 1.628(5) . ?
O5 Sr1 2.798(6) . ?
O5 Sr1 2.826(7) 3_655 ?
O5 H5A 0.685(7) . ?
O5 H5B 0.874(7) . ?
O6 Sr1 2.642(5) . ?
O6 Sr1 2.859(6) 3_655 ?
O6 H6A 0.839(5) . ?
O6 H6B 0.984(5) . ?
O7 Sr1 2.672(5) . ?
O7 H7A 0.704(7) . ?
O8 Sr1 2.560(7) . ?
O9 Sr1 2.693(5) . ?
O9 H9D 0.783(5) . ?
O9 H9E 1.008(5) . ?
O10 Sr1 2.574(5) . ?
O10 H10B 1.010(5) . ?
O11 Sr1 2.542(4) . ?
O11 H11D 0.76(7) . ?
O11 H11E 0.873(4) . ?
C13 H13A 0.9800 . ?
C13 H13B 0.9800 . ?
C13 H13C 0.9800 . ?
C14 H14A 0.9800 . ?
C14 H14B 0.9800 . ?
C14 H14C 0.9800 . ?
Sr1 O5 2.826(7) 3_655 ?
Sr1 O6 2.859(6) 3_655 ?
Sr1 Sr1 3.8422(12) 3_655 ?
Sr1 H7A 2.9195(6) . ?

loop_
_geom_torsion_atom_site_label_1
_geom_torsion_atom_site_label_2
_geom_torsion_atom_site_label_3
_geom_torsion_atom_site_label_4
_geom_torsion
_geom_torsion_site_symmetry_1
_geom_torsion_site_symmetry_2
_geom_torsion_site_symmetry_3
_geom_torsion_site_symmetry_4
_geom_torsion_publ_flag
C6 C1 C2 C3 -3.0(9) . . . . ?
O4 C1 C2 C3 -179.9(5) . . . . ?
C6 C1 C2 C7 173.7(6) . . . . ?
O4 C1 C2 C7 -3.2(8) . . . . ?
C1 C2 C3 C4 1.2(9) . . . . ?
C7 C2 C3 C4 -175.5(6) . . . . ?
C2 C3 C4 C5 1.0(10) . . . . ?
C3 C4 C5 C6 -1.6(10) . . . . ?
O4 C1 C6 C5 179.4(5) . . . . ?
C2 C1 C6 C5 2.4(9) . . . . ?
O4 C1 C6 C10 2.7(8) . . . . ?
C2 C1 C6 C10 -174.3(6) . . . . ?
C4 C5 C6 C1 -0.1(10) . . . . ?
C4 C5 C6 C10 176.6(6) . . . . ?
C3 C2 C7 C9 95.8(9) . . . . ?
C1 C2 C7 C9 -80.8(9) . . . . ?
C3 C2 C7 C8 -28.7(9) . . . . ?
C1 C2 C7 C8 154.7(6) . . . . ?
C1 C6 C10 C11 -152.9(9) . . . . ?
C5 C6 C10 C11 30.5(11) . . . . ?
C1 C6 C10 C12 80.8(8) . . . . ?
C5 C6 C10 C12 -95.8(8) . . . . ?
C6 C1 O4 P1 87.0(6) . . . . ?
C2 C1 O4 P1 -96.0(6) . . . . ?
C1 O4 P1 O3 -118.5(8) . . . . ?
C1 O4 P1 O2 124.6(5) . . . . ?
C1 O4 P1 O1 5.3(5) . . . . ?
Sr1 O6 Sr1 O11 179.95(16) 3_655 . . . ?
Sr1 O6 Sr1 O8 66.1(2) 3_655 . . . ?
Sr1 O6 Sr1 O10 -67.7(3) 3_655 . . . ?
Sr1 O6 Sr1 O7 133.7(2) 3_655 . . . ?
Sr1 O6 Sr1 O9 -134.13(16) 3_655 . . . ?
Sr1 O6 Sr1 O5 -54.6(2) 3_655 . . . ?
Sr1 O6 Sr1 O5 55.73(16) 3_655 . . 3_655 ?
Sr1 O6 Sr1 O6 0.0 3_655 . . 3_655 ?
Sr1 O5 Sr1 O11 -178.53(16) 3_655 . . . ?
Sr1 O5 Sr1 O8 -71.0(2) 3_655 . . . ?
Sr1 O5 Sr1 O10 -133.2(2) 3_655 . . . ?
Sr1 O5 Sr1 O6 55.70(19) 3_655 . . . ?
Sr1 O5 Sr1 O7 68.3(4) 3_655 . . . ?
Sr1 O5 Sr1 O9 136.3(2) 3_655 . . . ?
Sr1 O5 Sr1 O5 0.0 3_655 . . 3_655 ?
Sr1 O5 Sr1 O6 -53.03(18) 3_655 . . 3_655 ?
